data_4037982
loop_
_publ_author_name
'Wu, Jing'
'Zhang, Jinzhu'
'Soto-Acosta, Ruben'
'Mao, Lili'
'Lian, Jiahui'
'Chen, Kenny'
'Pillon, Guy'
'Zhang, Guoqi'
'Geraghty, Robert J.'
'Zheng, Shengping'

_publ_section_title
;
 One-pot Synthesis of 1-Hydroxyacridones from para-Quinols and
 ortho-Methoxycarbonylaryl Isocyanates.
;
_journal_name_full 'The Journal of organic chemistry'
_journal_paper_doi 10.1021/acs.joc.9b03307
_journal_year 2020
_chemical_formula_sum 'C14 H11 N O2'
_chemical_formula_weight 225.24
_space_group_IT_number 14
_space_group_name_Hall '-P 2ybc'
_space_group_name_H-M_alt 'P 1 21/c 1'
_symmetry_cell_setting monoclinic
_symmetry_space_group_name_H-M 'P 1 21/c 1'
_atom_sites_solution_hydrogens geom
_atom_sites_solution_primary direct
_atom_sites_solution_secondary difmap
_audit_creation_method SHELXL-97
_cell_angle_alpha 90.00
_cell_angle_beta 101.772(10)
_cell_angle_gamma 90.00
_cell_formula_units_Z 8
_cell_length_a 13.891(9)
_cell_length_b 10.032(7)
_cell_length_c 15.905(11)
_cell_measurement_reflns_used 5406
_cell_measurement_temperature 250(2)
_cell_measurement_theta_max 24.82
_cell_measurement_theta_min 2.42
_cell_volume 2170(3)
_computing_cell_refinement 'Bruker SAINT'
_computing_data_collection 'Bruker APEX2'
_computing_data_reduction 'Bruker SAINT'
_computing_molecular_graphics 'Bruker SHELXTL'
_computing_publication_material 'Bruker SHELXTL'
_computing_structure_refinement 'SHELXL-97 (Sheldrick, 2008)'
_computing_structure_solution 'SHELXS-97 (Sheldrick, 2008)'
_diffrn_ambient_temperature 250(2)
_diffrn_measured_fraction_theta_full 0.997
_diffrn_measured_fraction_theta_max 0.997
_diffrn_measurement_device_type 'Bruker APEX-II CCD'
_diffrn_measurement_method '\w scans'
_diffrn_radiation_monochromator graphite
_diffrn_radiation_source 'fine-focus sealed tube'
_diffrn_radiation_type MoK\a
_diffrn_radiation_wavelength 0.71073
_diffrn_reflns_av_R_equivalents 0.0424
_diffrn_reflns_av_sigmaI/netI 0.0285
_diffrn_reflns_limit_h_max 16
_diffrn_reflns_limit_h_min -16
_diffrn_reflns_limit_k_max 11
_diffrn_reflns_limit_k_min -11
_diffrn_reflns_limit_l_max 18
_diffrn_reflns_limit_l_min -18
_diffrn_reflns_number 24904
_diffrn_reflns_theta_full 25.04
_diffrn_reflns_theta_max 25.04
_diffrn_reflns_theta_min 1.50
_exptl_absorpt_coefficient_mu 0.093
_exptl_absorpt_correction_T_max 0.9954
_exptl_absorpt_correction_T_min 0.9515
_exptl_absorpt_correction_type multi-scan
_exptl_absorpt_process_details SADABS
_exptl_crystal_colour yellow
_exptl_crystal_density_diffrn 1.379
_exptl_crystal_density_method 'not measured'
_exptl_crystal_description needle
_exptl_crystal_F_000 944
_exptl_crystal_size_max 0.54
_exptl_crystal_size_mid 0.12
_exptl_crystal_size_min 0.05
_refine_diff_density_max 0.248
_refine_diff_density_min -0.162
_refine_diff_density_rms 0.052
_refine_ls_extinction_method none
_refine_ls_goodness_of_fit_ref 1.140
_refine_ls_hydrogen_treatment mixed
_refine_ls_matrix_type full
_refine_ls_number_parameters 321
_refine_ls_number_reflns 3832
_refine_ls_number_restraints 4
_refine_ls_restrained_S_all 1.139
_refine_ls_R_factor_all 0.0931
_refine_ls_R_factor_gt 0.0615
_refine_ls_shift/su_max 0.000
_refine_ls_shift/su_mean 0.000
_refine_ls_structure_factor_coef Fsqd
_refine_ls_weighting_details 'calc w=1/[\s^2^(Fo^2^)+(0.0572P)^2^+3.2376P] where P=(Fo^2^+2Fc^2^)/3'
_refine_ls_weighting_scheme calc
_refine_ls_wR_factor_gt 0.1886
_refine_ls_wR_factor_ref 0.2068
_reflns_number_gt 2481
_reflns_number_total 3832
_reflns_threshold_expression >2sigma(I)
_cod_data_source_file jo9b03307_si_002.cif
_cod_data_source_block 14spz3h
_cod_depositor_comments
;
The following automatic conversions were performed:

data item '_symmetry_cell_setting' value 'Monoclinic' was changed to
'monoclinic' in accordance with the
/home/data/users/saulius/crontab/automatic-downloads/rss-feeds/ACS/lib/dictionaries/cif_core.dic
dictionary named 'cif_core.dic' version 2.4.2 last updated on
2011-04-26.

Automatic conversion script
Id: cif_fix_values 7556 2019-12-06 15:28:31Z antanas 
;
_cod_original_sg_symbol_H-M 'P 21/c'
_cod_database_code 4037982

loop_
_symmetry_equiv_pos_as_xyz
'x, y, z'
'-x, y+1/2, -z+1/2'
'-x, -y, -z'
'x, -y-1/2, z-1/2'

loop_
_atom_site_label
_atom_site_type_symbol
_atom_site_fract_x
_atom_site_fract_y
_atom_site_fract_z
_atom_site_U_iso_or_equiv
_atom_site_adp_type
_atom_site_occupancy
_atom_site_symmetry_multiplicity
_atom_site_calc_flag
_atom_site_refinement_flags
_atom_site_disorder_assembly
_atom_site_disorder_group
O1 O 0.04561(18) 0.0940(3) 0.29039(18) 0.0614(8) Uani 1 1 d . . .
O2 O 0.0623(2) 0.2632(3) 0.41223(19) 0.0694(9) Uani 1 1 d D . .
H2O H 0.038(4) 0.205(4) 0.375(3) 0.104 Uiso 1 1 d D . .
N1 N 0.3385(2) 0.1387(3) 0.28910(18) 0.0405(7) Uani 1 1 d D . .
H1N H 0.3999(10) 0.141(4) 0.285(2) 0.049 Uiso 1 1 d D . .
C1 C 0.2841(2) 0.0472(3) 0.2352(2) 0.0400(8) Uani 1 1 d . . .
C2 C 0.3307(3) -0.0300(4) 0.1802(2) 0.0480(9) Uani 1 1 d . . .
H2 H 0.3978 -0.0173 0.1801 0.058 Uiso 1 1 calc R . .
C3 C 0.2777(3) -0.1227(4) 0.1276(2) 0.0546(10) Uani 1 1 d . . .
H3 H 0.3086 -0.1745 0.0916 0.066 Uiso 1 1 calc R . .
C4 C 0.1777(3) -0.1415(4) 0.1266(2) 0.0546(10) Uani 1 1 d . . .
H4 H 0.1419 -0.2059 0.0901 0.065 Uiso 1 1 calc R . .
C5 C 0.1318(3) -0.0669(4) 0.1783(2) 0.0516(10) Uani 1 1 d . . .
H5 H 0.0644 -0.0797 0.1767 0.062 Uiso 1 1 calc R . .
C6 C 0.1843(2) 0.0295(4) 0.2344(2) 0.0421(8) Uani 1 1 d . . .
C7 C 0.1377(2) 0.1068(4) 0.2907(2) 0.0448(9) Uani 1 1 d . . .
C8 C 0.1980(2) 0.1997(3) 0.3474(2) 0.0402(8) Uani 1 1 d . . .
C9 C 0.2988(2) 0.2160(3) 0.3457(2) 0.0412(8) Uani 1 1 d . . .
C10 C 0.3585(3) 0.3081(4) 0.3994(2) 0.0493(9) Uani 1 1 d . . .
C11 C 0.3134(3) 0.3830(4) 0.4523(3) 0.0573(10) Uani 1 1 d . . .
H11 H 0.3518 0.4464 0.4878 0.069 Uiso 1 1 calc R . .
C12 C 0.2154(3) 0.3718(4) 0.4572(3) 0.0602(11) Uani 1 1 d . . .
H12 H 0.1887 0.4265 0.4946 0.072 Uiso 1 1 calc R . .
C13 C 0.1573(3) 0.2785(4) 0.4060(2) 0.0497(9) Uani 1 1 d . . .
C14 C 0.4653(3) 0.3206(5) 0.3975(3) 0.0650(12) Uani 1 1 d . . .
H14A H 0.4948 0.3887 0.4380 0.097 Uiso 1 1 calc R . .
H14B H 0.4725 0.3451 0.3402 0.097 Uiso 1 1 calc R . .
H14C H 0.4978 0.2360 0.4133 0.097 Uiso 1 1 calc R . .
O3 O 0.46403(18) 0.6621(3) 0.28421(17) 0.0557(7) Uani 1 1 d . . .
O4 O 0.4754(2) 0.8390(3) 0.40113(18) 0.0650(8) Uani 1 1 d D . .
H4O H 0.491(4) 0.786(4) 0.365(3) 0.097 Uiso 1 1 d D . .
N2 N 0.1721(2) 0.6124(3) 0.28895(19) 0.0427(7) Uani 1 1 d D . .
H2N H 0.1096(9) 0.610(4) 0.287(2) 0.051 Uiso 1 1 d D . .
C15 C 0.2138(2) 0.5369(4) 0.2338(2) 0.0420(8) Uani 1 1 d . . .
C16 C 0.1543(3) 0.4438(4) 0.1793(2) 0.0505(9) Uani 1 1 d . . .
H16 H 0.0871 0.4354 0.1802 0.061 Uiso 1 1 calc R . .
C17 C 0.1956(3) 0.3665(4) 0.1255(2) 0.0547(10) Uani 1 1 d . . .
H17 H 0.1565 0.3039 0.0900 0.066 Uiso 1 1 calc R . .
C18 C 0.2951(3) 0.3787(4) 0.1220(3) 0.0539(10) Uani 1 1 d . . .
H18 H 0.3225 0.3252 0.0844 0.065 Uiso 1 1 calc R . .
C19 C 0.3521(3) 0.4693(4) 0.1739(2) 0.0491(9) Uani 1 1 d . . .
H19 H 0.4189 0.4779 0.1713 0.059 Uiso 1 1 calc R . .
C20 C 0.3130(2) 0.5502(3) 0.2313(2) 0.0410(8) Uani 1 1 d . . .
C21 C 0.3730(2) 0.6457(4) 0.2863(2) 0.0413(8) Uani 1 1 d . . .
C22 C 0.3263(2) 0.7224(3) 0.3441(2) 0.0389(8) Uani 1 1 d . . .
C23 C 0.2249(3) 0.7039(4) 0.3445(2) 0.0426(8) Uani 1 1 d . . .
C24 C 0.1776(3) 0.7775(4) 0.3997(2) 0.0473(9) Uani 1 1 d . . .
C25 C 0.2340(3) 0.8713(4) 0.4517(2) 0.0500(9) Uani 1 1 d . . .
H25 H 0.2038 0.9231 0.4882 0.060 Uiso 1 1 calc R . .
C26 C 0.3323(3) 0.8923(4) 0.4526(2) 0.0537(10) Uani 1 1 d . . .
H26 H 0.3675 0.9568 0.4895 0.064 Uiso 1 1 calc R . .
C27 C 0.3793(3) 0.8188(4) 0.3994(2) 0.0482(9) Uani 1 1 d . . .
C28 C 0.0708(3) 0.7547(5) 0.3999(3) 0.0622(11) Uani 1 1 d . . .
H28A H 0.0618 0.6646 0.4191 0.093 Uiso 1 1 calc R . .
H28B H 0.0323 0.7668 0.3423 0.093 Uiso 1 1 calc R . .
H28C H 0.0493 0.8179 0.4384 0.093 Uiso 1 1 calc R . .

loop_
_atom_site_aniso_label
_atom_site_aniso_U_11
_atom_site_aniso_U_22
_atom_site_aniso_U_33
_atom_site_aniso_U_23
_atom_site_aniso_U_13
_atom_site_aniso_U_12
O1 0.0368(14) 0.081(2) 0.0662(18) -0.0044(16) 0.0112(12) -0.0027(14)
O2 0.0481(17) 0.090(2) 0.071(2) -0.0093(17) 0.0152(14) 0.0152(16)
N1 0.0331(15) 0.0456(17) 0.0430(16) 0.0015(13) 0.0082(13) -0.0024(13)
C1 0.0422(19) 0.0376(19) 0.0390(19) 0.0087(15) 0.0053(15) -0.0019(15)
C2 0.045(2) 0.052(2) 0.048(2) 0.0019(18) 0.0119(16) -0.0009(17)
C3 0.067(3) 0.051(2) 0.048(2) -0.0030(18) 0.0163(19) 0.005(2)
C4 0.059(2) 0.055(2) 0.048(2) -0.0040(19) 0.0066(19) -0.010(2)
C5 0.048(2) 0.056(2) 0.050(2) 0.0017(19) 0.0056(17) -0.0090(18)
C6 0.0409(19) 0.043(2) 0.041(2) 0.0050(16) 0.0060(15) -0.0010(16)
C7 0.0363(19) 0.054(2) 0.044(2) 0.0100(17) 0.0062(15) 0.0050(16)
C8 0.0405(18) 0.0412(19) 0.0377(18) 0.0053(15) 0.0052(15) 0.0053(15)
C9 0.0448(19) 0.041(2) 0.0369(18) 0.0092(15) 0.0054(15) 0.0025(16)
C10 0.056(2) 0.048(2) 0.042(2) 0.0043(17) 0.0054(17) -0.0060(18)
C11 0.075(3) 0.048(2) 0.049(2) -0.0032(19) 0.012(2) -0.009(2)
C12 0.076(3) 0.053(3) 0.052(2) -0.002(2) 0.015(2) 0.009(2)
C13 0.047(2) 0.053(2) 0.049(2) 0.0078(18) 0.0119(17) 0.0127(18)
C14 0.057(2) 0.078(3) 0.058(3) -0.001(2) 0.007(2) -0.023(2)
O3 0.0393(14) 0.0662(18) 0.0639(17) -0.0067(14) 0.0158(12) -0.0008(12)
O4 0.0585(18) 0.076(2) 0.0635(19) -0.0112(15) 0.0193(14) -0.0190(16)
N2 0.0334(15) 0.0500(18) 0.0459(17) 0.0023(14) 0.0108(13) 0.0026(14)
C15 0.0403(19) 0.042(2) 0.043(2) 0.0092(16) 0.0077(15) 0.0057(15)
C16 0.042(2) 0.054(2) 0.056(2) 0.0023(19) 0.0103(17) -0.0027(18)
C17 0.060(2) 0.050(2) 0.053(2) -0.0032(19) 0.0087(19) -0.0027(19)
C18 0.060(2) 0.050(2) 0.053(2) -0.0053(19) 0.0144(19) 0.0073(19)
C19 0.049(2) 0.051(2) 0.050(2) 0.0017(18) 0.0158(17) 0.0067(18)
C20 0.0408(18) 0.0391(19) 0.043(2) 0.0055(16) 0.0068(15) 0.0047(15)
C21 0.0375(19) 0.043(2) 0.043(2) 0.0064(16) 0.0076(15) 0.0018(15)
C22 0.0414(18) 0.0398(19) 0.0362(18) 0.0051(15) 0.0093(14) 0.0009(15)
C23 0.047(2) 0.042(2) 0.0386(19) 0.0091(16) 0.0083(15) 0.0062(16)
C24 0.050(2) 0.053(2) 0.040(2) 0.0068(17) 0.0110(16) 0.0119(18)
C25 0.060(2) 0.050(2) 0.041(2) 0.0004(17) 0.0141(17) 0.0077(19)
C26 0.067(3) 0.050(2) 0.044(2) -0.0011(18) 0.0126(18) -0.003(2)
C27 0.050(2) 0.049(2) 0.045(2) 0.0063(18) 0.0099(17) -0.0057(18)
C28 0.042(2) 0.087(3) 0.058(2) -0.003(2) 0.0118(18) 0.011(2)

loop_
_atom_type_symbol
_atom_type_description
_atom_type_scat_dispersion_real
_atom_type_scat_dispersion_imag
_atom_type_scat_source
C C 0.0033 0.0016 'International Tables Vol C Tables 4.2.6.8 and 6.1.1.4'
H H 0.0000 0.0000 'International Tables Vol C Tables 4.2.6.8 and 6.1.1.4'
N N 0.0061 0.0033 'International Tables Vol C Tables 4.2.6.8 and 6.1.1.4'
O O 0.0106 0.0060 'International Tables Vol C Tables 4.2.6.8 and 6.1.1.4'

loop_
_geom_angle_atom_site_label_1
_geom_angle_atom_site_label_2
_geom_angle_atom_site_label_3
_geom_angle
_geom_angle_site_symmetry_1
_geom_angle_site_symmetry_3
_geom_angle_publ_flag
C13 O2 H2O 107(4) . . ?
C1 N1 C9 122.7(3) . . ?
C1 N1 H1N 113(2) . . ?
C9 N1 H1N 124(2) . . ?
N1 C1 C6 120.6(3) . . ?
N1 C1 C2 119.2(3) . . ?
C6 C1 C2 120.1(3) . . ?
C3 C2 C1 119.6(3) . . ?
C3 C2 H2 120.2 . . ?
C1 C2 H2 120.2 . . ?
C2 C3 C4 120.7(4) . . ?
C2 C3 H3 119.6 . . ?
C4 C3 H3 119.6 . . ?
C5 C4 C3 120.3(4) . . ?
C5 C4 H4 119.8 . . ?
C3 C4 H4 119.8 . . ?
C4 C5 C6 120.8(4) . . ?
C4 C5 H5 119.6 . . ?
C6 C5 H5 119.6 . . ?
C1 C6 C5 118.5(3) . . ?
C1 C6 C7 120.0(3) . . ?
C5 C6 C7 121.5(3) . . ?
O1 C7 C6 121.3(3) . . ?
O1 C7 C8 121.2(3) . . ?
C6 C7 C8 117.5(3) . . ?
C9 C8 C13 118.3(3) . . ?
C9 C8 C7 120.9(3) . . ?
C13 C8 C7 120.8(3) . . ?
N1 C9 C10 119.9(3) . . ?
N1 C9 C8 118.3(3) . . ?
C10 C9 C8 121.8(3) . . ?
C11 C10 C9 116.5(4) . . ?
C11 C10 C14 123.0(4) . . ?
C9 C10 C14 120.5(4) . . ?
C10 C11 C12 124.5(4) . . ?
C10 C11 H11 117.7 . . ?
C12 C11 H11 117.7 . . ?
C11 C12 C13 118.9(4) . . ?
C11 C12 H12 120.5 . . ?
C13 C12 H12 120.5 . . ?
O2 C13 C12 119.6(4) . . ?
O2 C13 C8 120.5(4) . . ?
C12 C13 C8 119.8(4) . . ?
C10 C14 H14A 109.5 . . ?
C10 C14 H14B 109.5 . . ?
H14A C14 H14B 109.5 . . ?
C10 C14 H14C 109.5 . . ?
H14A C14 H14C 109.5 . . ?
H14B C14 H14C 109.5 . . ?
C27 O4 H4O 106(4) . . ?
C15 N2 C23 122.5(3) . . ?
C15 N2 H2N 121(2) . . ?
C23 N2 H2N 116(3) . . ?
N2 C15 C20 120.9(3) . . ?
N2 C15 C16 119.0(3) . . ?
C20 C15 C16 120.1(3) . . ?
C17 C16 C15 119.3(3) . . ?
C17 C16 H16 120.3 . . ?
C15 C16 H16 120.3 . . ?
C16 C17 C18 121.3(4) . . ?
C16 C17 H17 119.3 . . ?
C18 C17 H17 119.3 . . ?
C19 C18 C17 119.3(4) . . ?
C19 C18 H18 120.3 . . ?
C17 C18 H18 120.3 . . ?
C18 C19 C20 121.4(4) . . ?
C18 C19 H19 119.3 . . ?
C20 C19 H19 119.3 . . ?
C15 C20 C19 118.5(3) . . ?
C15 C20 C21 120.0(3) . . ?
C19 C20 C21 121.5(3) . . ?
O3 C21 C20 121.4(3) . . ?
O3 C21 C22 121.3(3) . . ?
C20 C21 C22 117.3(3) . . ?
C27 C22 C23 118.6(3) . . ?
C27 C22 C21 121.1(3) . . ?
C23 C22 C21 120.3(3) . . ?
N2 C23 C24 119.6(3) . . ?
N2 C23 C22 118.9(3) . . ?
C24 C23 C22 121.5(3) . . ?
C25 C24 C23 116.7(3) . . ?
C25 C24 C28 122.7(3) . . ?
C23 C24 C28 120.6(4) . . ?
C26 C25 C24 123.2(4) . . ?
C26 C25 H25 118.4 . . ?
C24 C25 H25 118.4 . . ?
C25 C26 C27 120.1(4) . . ?
C25 C26 H26 119.9 . . ?
C27 C26 H26 119.9 . . ?
O4 C27 C26 119.9(4) . . ?
O4 C27 C22 120.3(3) . . ?
C26 C27 C22 119.8(3) . . ?
C24 C28 H28A 109.5 . . ?
C24 C28 H28B 109.5 . . ?
H28A C28 H28B 109.5 . . ?
C24 C28 H28C 109.5 . . ?
H28A C28 H28C 109.5 . . ?
H28B C28 H28C 109.5 . . ?

loop_
_geom_bond_atom_site_label_1
_geom_bond_atom_site_label_2
_geom_bond_distance
_geom_bond_site_symmetry_2
_geom_bond_publ_flag
O1 C7 1.284(4) . ?
O2 C13 1.352(5) . ?
O2 H2O 0.846(10) . ?
N1 C1 1.372(4) . ?
N1 C9 1.385(4) . ?
N1 H1N 0.869(10) . ?
C1 C6 1.395(5) . ?
C1 C2 1.419(5) . ?
C2 C3 1.363(5) . ?
C2 H2 0.9400 . ?
C3 C4 1.399(5) . ?
C3 H3 0.9400 . ?
C4 C5 1.363(5) . ?
C4 H4 0.9400 . ?
C5 C6 1.413(5) . ?
C5 H5 0.9400 . ?
C6 C7 1.435(5) . ?
C7 C8 1.441(5) . ?
C8 C9 1.416(5) . ?
C8 C13 1.424(5) . ?
C9 C10 1.407(5) . ?
C10 C11 1.372(5) . ?
C10 C14 1.495(5) . ?
C11 C12 1.384(6) . ?
C11 H11 0.9400 . ?
C12 C13 1.386(6) . ?
C12 H12 0.9400 . ?
C14 H14A 0.9700 . ?
C14 H14B 0.9700 . ?
C14 H14C 0.9700 . ?
O3 C21 1.282(4) . ?
O4 C27 1.346(5) . ?
O4 H4O 0.846(10) . ?
N2 C15 1.373(4) . ?
N2 C23 1.378(5) . ?
N2 H2N 0.862(10) . ?
C15 C20 1.393(5) . ?
C15 C16 1.420(5) . ?
C16 C17 1.365(5) . ?
C16 H16 0.9400 . ?
C17 C18 1.400(5) . ?
C17 H17 0.9400 . ?
C18 C19 1.366(5) . ?
C18 H18 0.9400 . ?
C19 C20 1.412(5) . ?
C19 H19 0.9400 . ?
C20 C21 1.442(5) . ?
C21 C22 1.450(5) . ?
C22 C27 1.410(5) . ?
C22 C23 1.421(5) . ?
C23 C24 1.408(5) . ?
C24 C25 1.386(5) . ?
C24 C28 1.502(5) . ?
C25 C26 1.379(5) . ?
C25 H25 0.9400 . ?
C26 C27 1.382(5) . ?
C26 H26 0.9400 . ?
C28 H28A 0.9700 . ?
C28 H28B 0.9700 . ?
C28 H28C 0.9700 . ?

loop_
_geom_hbond_atom_site_label_D
_geom_hbond_atom_site_label_H
_geom_hbond_atom_site_label_A
_geom_hbond_distance_DH
_geom_hbond_distance_HA
_geom_hbond_distance_DA
_geom_hbond_angle_DHA
_geom_hbond_site_symmetry_A
O2 H2O O1 0.846(10) 1.77(3) 2.551(4) 152(5) .
N1 H1N O3 0.869(10) 2.385(17) 3.201(4) 157(3) 2_645
O4 H4O O3 0.846(10) 1.77(3) 2.552(4) 153(5) .
N2 H2N O1 0.862(10) 2.26(2) 3.035(4) 149(3) 2
